data_4108701
loop_
_publ_author_name
'Yuji Kikukawa'
'Syuhei Yamaguchi'
'Yoshinao Nakagawa'
'Kazuhiro Uehara'
'Sayaka Uchida'
'Kazuya Yamaguchi'
'Noritaka Mizuno'

_publ_contact_author_email tmizuno@mail.ecc.u-tokyo.ac.jp
_publ_contact_author_fax +81-3-5841-7220
_publ_contact_author_name 'Professor Noritaka Mizuno'
_publ_contact_author_phone +81-3-5841-7272
_publ_section_title
;
 Synthesis of a Dialuminum-Substituted Silicotungstate and the
 Diastereoselective Cyclization of Citronellal Derivatives
;
_journal_name_full 'Journal of the American Chemical Society'
_journal_page_first 15872
_journal_page_last 15878
_journal_paper_doi 10.1021/ja8014154
_journal_volume 130
_journal_year 2008
_chemical_formula_moiety 'C58 H140 Al2 N8 O47 Si W10 '
_chemical_formula_sum 'C58 H140 Al2 N8 O47 Si W10'
_chemical_formula_weight 3622.32
_space_group_IT_number 19
_symmetry_cell_setting orthorhombic
_symmetry_Int_Tables_number 19
_symmetry_space_group_name_Hall 'P 2ac 2ab'
_symmetry_space_group_name_H-M 'P 21 21 21'
_audit_creation_date 2007-11-30
_audit_creation_method 'by CrystalStructure 3.8'
_cell_angle_alpha 90.0000
_cell_angle_beta 90.0000
_cell_angle_gamma 90.0000
_cell_formula_units_Z 4
_cell_length_a 13.3774(3)
_cell_length_b 24.1261(5)
_cell_length_c 34.2459(7)
_cell_measurement_temperature 153.2
_cell_volume 11052.7(4)
_computing_cell_refinement CrystalClear
_computing_data_collection CrystalClear
_computing_data_reduction CrystalStructure
_computing_publication_material 'CrystalStructure 3.8'
_computing_structure_refinement SHELXL
_computing_structure_solution SHELXS97
_diffrn_measured_fraction_theta_full 0.990
_diffrn_measured_fraction_theta_max 0.990
_diffrn_measurement_device_type 'Rigaku Saturn'
_diffrn_measurement_method \w
_diffrn_radiation_type 'Mo K\a'
_diffrn_radiation_wavelength 0.71069
_diffrn_reflns_limit_h_max 18
_diffrn_reflns_limit_h_min 0
_diffrn_reflns_limit_k_max 33
_diffrn_reflns_limit_k_min 0
_diffrn_reflns_limit_l_max 46
_diffrn_reflns_limit_l_min 0
_diffrn_reflns_number 15899
_diffrn_reflns_theta_full 29.14
_diffrn_reflns_theta_max 29.14
_exptl_absorpt_coefficient_mu 10.479
_exptl_absorpt_correction_T_max 0.6227
_exptl_absorpt_correction_T_min 0.2287
_exptl_absorpt_correction_type empirical
_exptl_crystal_colour colorless
_exptl_crystal_density_diffrn 2.177
_exptl_crystal_description platelet
_exptl_crystal_F_000 6800.00
_exptl_crystal_size_max 0.20
_exptl_crystal_size_mid 0.10
_exptl_crystal_size_min 0.05
_refine_diff_density_max 2.07
_refine_diff_density_min -3.79
_refine_ls_extinction_coef 0.0000000
_refine_ls_extinction_method SHELXL
_refine_ls_goodness_of_fit_ref 1.036
_refine_ls_number_parameters 572
_refine_ls_number_reflns 15899
_refine_ls_R_factor_gt 0.0691
_refine_ls_shift/su_max 0.0000
_refine_ls_structure_factor_coef Fsqd
_refine_ls_weighting_details 'w = 1/[\s^2^(Fo^2^)+(0.1222P)^2^+155.5337P] where P=(Fo^2^+2Fc^2^)/3'
_refine_ls_weighting_scheme calc
_refine_ls_wR_factor_ref 0.2086
_reflns_number_gt 12039
_reflns_number_total 15899
_reflns_threshold_expression F^2^>2.0\s(F^2^)
_cod_data_source_file ja8014154_si_002.cif
_cod_data_source_block '_Template_texray.inf'
_cod_original_formula_sum 'C58 H140 Al2 N8 O47 Si W10 '
_cod_database_code 4108701

loop_
_symmetry_equiv_pos_site_id
_symmetry_equiv_pos_as_xyz
1 +X,+Y,+Z
2 1/2+X,1/2-Y,-Z
3 -X,1/2+Y,1/2-Z
4 1/2-X,-Y,1/2+Z

loop_
_atom_site_label
_atom_site_type_symbol
_atom_site_fract_x
_atom_site_fract_y
_atom_site_fract_z
_atom_site_U_iso_or_equiv
_atom_site_adp_type
_atom_site_occupancy
_atom_site_symmetry_multiplicity
_atom_site_calc_flag
W(1) W -0.29352(7) 0.25572(5) 0.10435(3) 0.0235(2) Uani 1.00 1 d
W(2) W -0.21537(8) 0.12541(5) 0.09185(3) 0.0260(2) Uani 1.00 1 d
W(3) W 0.12871(8) 0.33246(5) 0.11799(3) 0.0297(2) Uani 1.00 1 d
W(4) W 0.20548(8) 0.20324(5) 0.09989(3) 0.0268(2) Uani 1.00 1 d
W(5) W -0.12746(8) 0.35825(5) 0.15034(3) 0.0263(2) Uani 1.00 1 d
W(6) W 0.03914(8) 0.08528(5) 0.11939(3) 0.0259(2) Uani 1.00 1 d
W(7) W -0.21233(8) 0.25668(5) 0.20638(3) 0.0232(2) Uani 1.00 1 d
W(8) W -0.11717(8) 0.11270(5) 0.19170(3) 0.0240(2) Uani 1.00 1 d
W(9) W 0.02485(8) 0.29941(5) 0.21420(3) 0.0253(2) Uani 1.00 1 d
W(10) W 0.12137(8) 0.15608(5) 0.19583(3) 0.0240(2) Uani 1.00 1 d
Si(1) Si -0.0437(5) 0.2229(2) 0.12969(18) 0.0172(12) Uani 1.00 1 d
Al(1) Al -0.1441(5) 0.2246(3) 0.0387(2) 0.0260(16) Uani 1.00 1 d
Al(2) Al 0.0582(5) 0.2628(3) 0.0438(2) 0.0275(17) Uani 1.00 1 d
O(1) O -0.0709(13) 0.2888(7) 0.0442(5) 0.025(3) Uiso 1.00 1 d
O(2) O -0.0122(14) 0.1983(8) 0.0333(5) 0.030(4) Uiso 1.00 1 d
O(9) O -0.1656(13) 0.2322(7) -0.0150(5) 0.023(3) Uiso 1.00 1 d
O(10) O 0.0844(13) 0.2795(7) -0.0081(5) 0.025(3) Uiso 1.00 1 d
O(5) O -0.2637(12) 0.2564(7) 0.0523(4) 0.023(3) Uiso 1.00 1 d
O(6) O -0.2013(13) 0.1547(7) 0.0419(4) 0.025(3) Uiso 1.00 1 d
O(7) O 0.1118(14) 0.3298(8) 0.0619(5) 0.032(4) Uiso 1.00 1 d
O(8) O 0.1760(13) 0.2243(7) 0.0496(5) 0.026(3) Uiso 1.00 1 d
O(3) O -0.1398(12) 0.2129(6) 0.1004(4) 0.020(3) Uiso 1.00 1 d
O(4) O 0.0539(13) 0.2490(7) 0.1048(5) 0.027(3) Uiso 1.00 1 d
O(11) O -0.4137(15) 0.2822(8) 0.1030(5) 0.035(4) Uiso 1.00 1 d
O(12) O -0.3209(12) 0.1761(7) 0.0995(4) 0.021(3) Uiso 1.00 1 d
O(13) O -0.2800(14) 0.0692(7) 0.0811(5) 0.029(4) Uiso 1.00 1 d
O(14) O -0.2107(15) 0.3214(7) 0.1134(5) 0.031(4) Uiso 1.00 1 d
O(15) O -0.0771(13) 0.1013(7) 0.0902(5) 0.025(3) Uiso 1.00 1 d
O(16) O 0.1940(14) 0.3939(8) 0.1213(5) 0.033(4) Uiso 1.00 1 d
O(17) O 0.2378(13) 0.2804(7) 0.1131(5) 0.027(4) Uiso 1.00 1 d
O(18) O 0.3241(16) 0.1763(9) 0.0929(6) 0.040(5) Uiso 1.00 1 d
O(19) O -0.0112(14) 0.3564(8) 0.1198(5) 0.034(4) Uiso 1.00 1 d
O(20) O 0.1255(13) 0.1372(7) 0.0937(4) 0.024(3) Uiso 1.00 1 d
O(21) O -0.1668(14) 0.4256(8) 0.1442(5) 0.029(4) Uiso 1.00 1 d
O(22) O 0.0798(14) 0.0230(8) 0.0987(5) 0.032(4) Uiso 1.00 1 d
O(23) O -0.0762(14) 0.2691(8) 0.1634(5) 0.030(4) Uiso 1.00 1 d
O(24) O -0.0095(12) 0.1648(6) 0.1510(4) 0.019(3) Uiso 1.00 1 d
O(25) O -0.2824(14) 0.2413(7) 0.1593(5) 0.029(3) Uiso 1.00 1 d
O(26) O -0.2029(15) 0.1193(8) 0.1465(5) 0.032(4) Uiso 1.00 1 d
O(27) O 0.1116(13) 0.3130(7) 0.1719(4) 0.022(3) Uiso 1.00 1 d
O(28) O 0.1898(12) 0.1935(7) 0.1559(4) 0.023(3) Uiso 1.00 1 d
O(29) O -0.2181(15) 0.3340(8) 0.1910(5) 0.034(4) Uiso 1.00 1 d
O(30) O -0.0388(14) 0.3642(7) 0.1936(5) 0.031(4) Uiso 1.00 1 d
O(31) O -0.0459(16) 0.0600(9) 0.1613(6) 0.039(4) Uiso 1.00 1 d
O(32) O 0.1276(14) 0.0925(7) 0.1638(4) 0.025(3) Uiso 1.00 1 d
O(33) O -0.3042(13) 0.2573(7) 0.2411(5) 0.028(3) Uiso 1.00 1 d
O(34) O -0.1635(12) 0.1825(7) 0.2106(5) 0.022(3) Uiso 1.00 1 d
O(35) O -0.1812(16) 0.0703(9) 0.2219(6) 0.044(5) Uiso 1.00 1 d
O(36) O 0.0831(15) 0.3288(8) 0.2525(5) 0.034(4) Uiso 1.00 1 d
O(37) O 0.0761(15) 0.2268(8) 0.2134(5) 0.034(4) Uiso 1.00 1 d
O(38) O 0.2149(17) 0.1416(9) 0.2285(6) 0.042(5) Uiso 1.00 1 d
O(39) O -0.0999(14) 0.2785(8) 0.2383(5) 0.030(4) Uiso 1.00 1 d
O(40) O 0.0016(12) 0.1236(7) 0.2206(5) 0.023(3) Uiso 1.00 1 d
O(41) O 0.5024(13) 0.1485(8) 0.0581(5) 0.029(4) Uiso 1.00 1 d
O(42) O 0.2111(16) 0.4015(8) 0.0187(6) 0.039(4) Uiso 1.00 1 d
O(43) O 0.4126(14) 0.3217(8) 0.0748(5) 0.031(4) Uiso 1.00 1 d
O(44) O 0.352(2) 0.4317(11) 0.0680(8) 0.060(6) Uiso 1.00 1 d
O(45) O 0.899(2) 0.7226(11) 0.0263(8) 0.063(7) Uiso 1.00 1 d
O(46) O -0.482(2) 0.6298(11) 0.0736(8) 0.064(7) Uiso 1.00 1 d
O(47) O 0.491(2) 0.5231(12) 0.0593(8) 0.064(7) Uiso 1.00 1 d
N(1) N -0.1685(17) 0.4366(9) 0.2935(6) 0.028(4) Uiso 1.00 1 d
N(2) N -0.5964(17) 0.3198(9) 0.2238(6) 0.031(5) Uiso 1.00 1 d
N(3) N -0.052(2) 0.5172(13) 0.0412(9) 0.054(7) Uiso 1.00 1 d
N(4) N 0.035(2) 0.5683(12) -0.1754(8) 0.046(6) Uiso 1.00 1 d
N(5) N -0.538(2) 0.6622(13) 0.1851(9) 0.056(7) Uiso 1.00 1 d
N(6) N -0.022(2) 0.6721(12) 0.1230(8) 0.048(6) Uiso 1.00 1 d
N(7) N -0.200(2) 0.5469(13) -0.0824(9) 0.056(7) Uiso 1.00 1 d
N(8) N 0.368(2) 0.5135(14) -0.0316(9) 0.060(8) Uiso 1.00 1 d
C(1) C -0.097(2) 0.4456(13) 0.3275(9) 0.036(6) Uiso 1.00 1 d
C(2) C -0.014(2) 0.4007(12) 0.3279(8) 0.035(6) Uiso 1.00 1 d
C(3) C 0.064(2) 0.4168(14) 0.3599(10) 0.045(7) Uiso 1.00 1 d
C(4) C 0.138(2) 0.3760(15) 0.3642(10) 0.049(8) Uiso 1.00 1 d
C(5) C -0.118(2) 0.4457(12) 0.2527(8) 0.034(6) Uiso 1.00 1 d
C(6) C -0.072(2) 0.4985(11) 0.2483(7) 0.028(5) Uiso 1.00 1 d
C(7) C -0.030(2) 0.5006(13) 0.2030(8) 0.038(6) Uiso 1.00 1 d
C(8) C 0.020(2) 0.5592(13) 0.1965(9) 0.040(7) Uiso 1.00 1 d
C(9) C -0.221(2) 0.3808(12) 0.2946(8) 0.034(6) Uiso 1.00 1 d
C(10) C -0.274(2) 0.3623(12) 0.3298(8) 0.035(6) Uiso 1.00 1 d
C(11) C -0.303(2) 0.3080(14) 0.3335(9) 0.045(7) Uiso 1.00 1 d
C(12) C -0.366(2) 0.2928(15) 0.3693(10) 0.051(8) Uiso 1.00 1 d
C(13) C -0.253(2) 0.4822(11) 0.3006(8) 0.030(5) Uiso 1.00 1 d
C(14) C -0.333(2) 0.4807(13) 0.2692(9) 0.037(6) Uiso 1.00 1 d
C(15) C -0.392(2) 0.5305(14) 0.2740(9) 0.044(7) Uiso 1.00 1 d
C(16) C -0.484(2) 0.5288(14) 0.2478(10) 0.045(7) Uiso 1.00 1 d
C(17) C -0.610(2) 0.2680(12) 0.1972(8) 0.035(6) Uiso 1.00 1 d
C(18) C -0.528(2) 0.2274(12) 0.2019(8) 0.034(6) Uiso 1.00 1 d
C(19) C -0.545(2) 0.1814(12) 0.1727(8) 0.034(6) Uiso 1.00 1 d
C(20) C -0.463(2) 0.1334(12) 0.1733(8) 0.035(6) Uiso 1.00 1 d
C(21) C -0.579(2) 0.3029(13) 0.2660(9) 0.038(6) Uiso 1.00 1 d
C(22) C -0.660(2) 0.2711(14) 0.2835(10) 0.045(7) Uiso 1.00 1 d
C(23) C -0.637(3) 0.2734(16) 0.3328(11) 0.057(9) Uiso 1.00 1 d
C(24) C -0.713(3) 0.2303(15) 0.3512(10) 0.053(8) Uiso 1.00 1 d
C(25) C -0.502(2) 0.3531(12) 0.2120(8) 0.033(6) Uiso 1.00 1 d
C(26) C -0.503(2) 0.3762(13) 0.1708(9) 0.036(6) Uiso 1.00 1 d
C(27) C -0.416(2) 0.4123(13) 0.1631(9) 0.037(6) Uiso 1.00 1 d
C(28) C -0.406(2) 0.4309(14) 0.1220(10) 0.044(7) Uiso 1.00 1 d
C(29) C -0.6896(19) 0.3528(11) 0.2174(7) 0.027(5) Uiso 1.00 1 d
C(30) C -0.703(2) 0.4038(12) 0.2458(8) 0.036(6) Uiso 1.00 1 d
C(31) C -0.776(2) 0.4442(13) 0.2303(8) 0.037(6) Uiso 1.00 1 d
C(32) C -0.741(2) 0.4809(14) 0.1977(10) 0.045(7) Uiso 1.00 1 d
C(33) C -0.102(2) 0.4579(16) 0.0403(11) 0.054(9) Uiso 1.00 1 d
C(34) C -0.206(3) 0.4497(16) 0.0210(11) 0.054(8) Uiso 1.00 1 d
C(35) C -0.244(2) 0.4013(16) 0.0221(11) 0.052(9) Uiso 1.00 1 d
C(36) C -0.359(2) 0.4012(16) 0.0149(11) 0.052(8) Uiso 1.00 1 d
C(37) C -0.126(3) 0.5557(16) 0.0630(11) 0.053(8) Uiso 1.00 1 d
C(38) C -0.153(2) 0.5466(15) 0.1014(10) 0.048(8) Uiso 1.00 1 d
C(39) C -0.229(2) 0.5843(16) 0.1165(11) 0.054(8) Uiso 1.00 1 d
C(40) C -0.261(2) 0.5730(16) 0.1558(11) 0.052(9) Uiso 1.00 1 d
C(41) C -0.031(2) 0.5397(15) 0.0001(11) 0.052(8) Uiso 1.00 1 d
C(42) C 0.029(2) 0.5018(16) -0.0276(11) 0.055(9) Uiso 1.00 1 d
C(43) C 0.062(3) 0.5494(16) -0.0590(11) 0.056(9) Uiso 1.00 1 d
C(44) C 0.078(3) 0.6067(17) -0.0643(11) 0.058(9) Uiso 1.00 1 d
C(45) C 0.035(3) 0.5523(17) 0.0722(12) 0.058(9) Uiso 1.00 1 d
C(46) C 0.113(3) 0.5596(16) 0.0683(11) 0.052(8) Uiso 1.00 1 d
C(47) C 0.193(2) 0.5366(16) 0.0933(11) 0.054(9) Uiso 1.00 1 d
C(48) C 0.185(3) 0.5522(18) 0.1431(12) 0.065(11) Uiso 1.00 1 d
C(49) C 0.096(2) 0.5415(13) -0.1666(8) 0.035(6) Uiso 1.00 1 d
C(50) C 0.172(2) 0.5057(12) -0.1634(8) 0.034(6) Uiso 1.00 1 d
C(51) C -0.616(2) 0.6569(15) 0.1938(10) 0.049(8) Uiso 1.00 1 d
C(52) C -0.708(2) 0.6419(14) 0.2054(10) 0.048(7) Uiso 1.00 1 d
C(53) C -0.026(2) 0.6922(15) 0.1509(11) 0.051(8) Uiso 1.00 1 d
C(54) C -0.007(2) 0.7117(15) 0.1951(10) 0.049(8) Uiso 1.00 1 d
C(55) C -0.182(2) 0.5076(15) -0.0917(10) 0.046(8) Uiso 1.00 1 d
C(56) C -0.166(2) 0.4499(15) -0.0993(11) 0.051(8) Uiso 1.00 1 d
C(57) C 0.336(3) 0.5640(17) -0.0197(11) 0.056(9) Uiso 1.00 1 d
C(58) C 0.367(3) 0.6066(17) -0.0077(12) 0.062(10) Uiso 1.00 1 d

loop_
_atom_site_aniso_label
_atom_site_aniso_U_11
_atom_site_aniso_U_22
_atom_site_aniso_U_33
_atom_site_aniso_U_12
_atom_site_aniso_U_13
_atom_site_aniso_U_23
W(1) 0.0152(4) 0.0328(5) 0.0226(4) 0.0027(4) -0.0010(3) 0.0002(4)
W(2) 0.0196(4) 0.0299(5) 0.0285(5) -0.0000(4) -0.0041(4) -0.0021(4)
W(3) 0.0215(5) 0.0369(6) 0.0307(5) -0.0057(4) 0.0021(4) 0.0007(4)
W(4) 0.0146(4) 0.0425(6) 0.0233(4) 0.0035(4) 0.0018(3) 0.0064(4)
W(5) 0.0234(5) 0.0275(5) 0.0281(4) 0.0008(4) -0.0003(4) -0.0008(4)
W(6) 0.0226(5) 0.0305(5) 0.0246(4) 0.0055(4) -0.0004(4) 0.0017(4)
W(7) 0.0178(4) 0.0294(5) 0.0225(4) 0.0014(4) 0.0010(3) -0.0027(3)
W(8) 0.0191(4) 0.0280(5) 0.0250(4) -0.0004(4) 0.0009(4) 0.0037(4)
W(9) 0.0181(4) 0.0323(5) 0.0254(4) -0.0012(4) -0.0014(3) -0.0044(4)
W(10) 0.0175(4) 0.0326(5) 0.0219(4) 0.0021(4) -0.0018(3) 0.0049(4)
Si(1) 0.020(3) 0.015(2) 0.017(2) -0.002(2) 0.002(2) 0.000(2)
Al(1) 0.020(3) 0.034(4) 0.024(3) -0.000(3) -0.004(2) 0.001(3)
Al(2) 0.015(3) 0.040(4) 0.028(3) 0.004(3) -0.002(2) 0.000(3)

loop_
_atom_type_symbol
_atom_type_description
_atom_type_scat_dispersion_real
_atom_type_scat_dispersion_imag
_atom_type_scat_source
C C 0.003 0.002
;
International Tables for Crystallography
(1992, Vol. C, Tables 4.2.6.8 and 6.1.1.4)
;
N N 0.006 0.003
;
International Tables for Crystallography
(1992, Vol. C, Tables 4.2.6.8 and 6.1.1.4)
;
O O 0.011 0.006
;
International Tables for Crystallography
(1992, Vol. C, Tables 4.2.6.8 and 6.1.1.4)
;
Si Si 0.082 0.070
;
International Tables for Crystallography
(1992, Vol. C, Tables 4.2.6.8 and 6.1.1.4)
;
W W -0.849 6.872
;
International Tables for Crystallography
(1992, Vol. C, Tables 4.2.6.8 and 6.1.1.4)
;
Al Al 0.064 0.051
;
International Tables for Crystallography
(1992, Vol. C, Tables 4.2.6.8 and 6.1.1.4)
;
H H 0.000 0.000
;
International Tables for Crystallography
(1992, Vol. C, Table 6.1.1.4)
;

loop_
_geom_angle_atom_site_label_1
_geom_angle_atom_site_label_2
_geom_angle_atom_site_label_3
_geom_angle
_geom_angle_publ_flag
O(5) W(1) O(3) 75.7(6) yes
O(5) W(1) O(11) 100.0(8) yes
O(5) W(1) O(12) 88.1(7) yes
O(5) W(1) O(14) 91.3(7) yes
O(5) W(1) O(25) 160.3(7) yes
O(3) W(1) O(11) 173.0(7) yes
O(3) W(1) O(12) 73.9(6) yes
O(3) W(1) O(14) 82.4(7) yes
O(3) W(1) O(25) 84.7(6) yes
O(11) W(1) O(12) 100.7(8) yes
O(11) W(1) O(14) 103.4(8) yes
O(11) W(1) O(25) 99.5(8) yes
O(12) W(1) O(14) 155.6(7) yes
O(12) W(1) O(25) 85.5(7) yes
O(14) W(1) O(25) 87.1(7) yes
O(6) W(2) O(3) 74.4(6) yes
O(6) W(2) O(12) 87.5(7) yes
O(6) W(2) O(13) 99.2(8) yes
O(6) W(2) O(15) 89.4(7) yes
O(6) W(2) O(26) 159.0(8) yes
O(3) W(2) O(12) 73.9(6) yes
O(3) W(2) O(13) 171.1(7) yes
O(3) W(2) O(15) 82.1(6) yes
O(3) W(2) O(26) 84.7(7) yes
O(12) W(2) O(13) 99.9(8) yes
O(12) W(2) O(15) 155.8(7) yes
O(12) W(2) O(26) 88.8(7) yes
O(13) W(2) O(15) 104.3(8) yes
O(13) W(2) O(26) 101.8(8) yes
O(15) W(2) O(26) 85.5(7) yes
O(7) W(3) O(4) 74.0(7) yes
O(7) W(3) O(16) 98.8(8) yes
O(7) W(3) O(17) 88.9(7) yes
O(7) W(3) O(19) 86.0(8) yes
O(7) W(3) O(27) 158.9(7) yes
O(4) W(3) O(16) 171.4(7) yes
O(4) W(3) O(17) 75.1(7) yes
O(4) W(3) O(19) 81.3(7) yes
O(4) W(3) O(27) 85.5(6) yes
O(16) W(3) O(17) 100.5(8) yes
O(16) W(3) O(19) 103.2(8) yes
O(16) W(3) O(27) 102.0(8) yes
O(17) W(3) O(19) 156.3(8) yes
O(17) W(3) O(27) 90.8(7) yes
O(19) W(3) O(27) 85.8(7) yes
O(8) W(4) O(4) 75.4(7) yes
O(8) W(4) O(17) 90.1(7) yes
O(8) W(4) O(18) 99.8(9) yes
O(8) W(4) O(20) 90.4(7) yes
O(8) W(4) O(28) 159.2(7) yes
O(4) W(4) O(17) 74.0(6) yes
O(4) W(4) O(18) 172.7(8) yes
O(4) W(4) O(20) 85.2(7) yes
O(4) W(4) O(28) 83.8(6) yes
O(17) W(4) O(18) 100.7(8) yes
O(17) W(4) O(20) 158.3(7) yes
O(17) W(4) O(28) 84.9(7) yes
O(18) W(4) O(20) 100.5(9) yes
O(18) W(4) O(28) 101.0(8) yes
O(20) W(4) O(28) 87.1(7) yes
O(14) W(5) O(19) 95.9(8) yes
O(14) W(5) O(21) 100.4(8) yes
O(14) W(5) O(23) 82.4(7) yes
O(14) W(5) O(29) 88.3(8) yes
O(14) W(5) O(30) 156.4(8) yes
O(19) W(5) O(21) 102.0(8) yes
O(19) W(5) O(23) 80.8(7) yes
O(19) W(5) O(29) 156.0(8) yes
O(19) W(5) O(30) 85.4(8) yes
O(21) W(5) O(23) 175.8(7) yes
O(21) W(5) O(29) 100.5(8) yes
O(21) W(5) O(30) 102.4(8) yes
O(23) W(5) O(29) 76.4(7) yes
O(23) W(5) O(30) 74.5(7) yes
O(29) W(5) O(30) 81.6(8) yes
O(15) W(6) O(20) 96.8(7) yes
O(15) W(6) O(22) 102.5(8) yes
O(15) W(6) O(24) 81.1(6) yes
O(15) W(6) O(31) 88.4(8) yes
O(15) W(6) O(32) 154.3(7) yes
O(20) W(6) O(22) 100.8(8) yes
O(20) W(6) O(24) 80.9(6) yes
O(20) W(6) O(31) 154.5(8) yes
O(20) W(6) O(32) 86.2(7) yes
O(22) W(6) O(24) 175.7(7) yes
O(22) W(6) O(31) 102.3(9) yes
O(22) W(6) O(32) 101.9(8) yes
O(24) W(6) O(31) 75.3(7) yes
O(24) W(6) O(32) 74.2(6) yes
O(31) W(6) O(32) 78.7(8) yes
O(23) W(7) O(25) 83.0(7) yes
O(23) W(7) O(29) 74.9(7) yes
O(23) W(7) O(33) 170.7(7) yes
O(23) W(7) O(34) 84.4(6) yes
O(23) W(7) O(39) 73.5(7) yes
O(25) W(7) O(29) 86.4(8) yes
O(25) W(7) O(33) 103.7(8) yes
O(25) W(7) O(34) 92.8(7) yes
O(25) W(7) O(39) 156.4(8) yes
O(29) W(7) O(33) 98.8(8) yes
O(29) W(7) O(34) 159.2(7) yes
O(29) W(7) O(39) 85.6(8) yes
O(33) W(7) O(34) 101.6(8) yes
O(33) W(7) O(39) 99.5(8) yes
O(34) W(7) O(39) 86.9(7) yes
O(24) W(8) O(26) 81.1(7) yes
O(24) W(8) O(31) 74.2(7) yes
O(24) W(8) O(34) 85.9(6) yes
O(24) W(8) O(35) 172.7(8) yes
O(24) W(8) O(40) 73.9(6) yes
O(26) W(8) O(31) 85.1(8) yes
O(26) W(8) O(34) 90.3(7) yes
O(26) W(8) O(35) 103.9(9) yes
O(26) W(8) O(40) 155.0(7) yes
O(31) W(8) O(34) 160.0(8) yes
O(31) W(8) O(35) 100.7(10) yes
O(31) W(8) O(40) 87.6(8) yes
O(34) W(8) O(35) 99.3(9) yes
O(34) W(8) O(40) 88.5(7) yes
O(35) W(8) O(40) 101.0(9) yes
O(23) W(9) O(27) 80.6(7) yes
O(23) W(9) O(30) 73.9(7) yes
O(23) W(9) O(36) 170.7(8) yes
O(23) W(9) O(37) 84.7(7) yes
O(23) W(9) O(39) 74.6(7) yes
O(27) W(9) O(30) 81.3(7) yes
O(27) W(9) O(36) 103.9(8) yes
O(27) W(9) O(37) 85.8(8) yes
O(27) W(9) O(39) 155.0(7) yes
O(30) W(9) O(36) 98.5(8) yes
O(30) W(9) O(37) 156.5(8) yes
O(30) W(9) O(39) 89.2(8) yes
O(36) W(9) O(37) 103.6(9) yes
O(36) W(9) O(39) 100.3(8) yes
O(37) W(9) O(39) 94.4(8) yes
O(24) W(10) O(28) 81.0(6) yes
O(24) W(10) O(32) 74.0(6) yes
O(24) W(10) O(37) 83.6(7) yes
O(24) W(10) O(38) 173.4(8) yes
O(24) W(10) O(40) 73.2(6) yes
O(28) W(10) O(32) 86.9(7) yes
O(28) W(10) O(37) 87.5(8) yes
O(28) W(10) O(38) 102.6(8) yes
O(28) W(10) O(40) 154.1(7) yes
O(32) W(10) O(37) 157.5(8) yes
O(32) W(10) O(38) 100.4(9) yes
O(32) W(10) O(40) 87.8(7) yes
O(37) W(10) O(38) 102.0(9) yes
O(37) W(10) O(40) 87.8(7) yes
O(38) W(10) O(40) 103.3(8) yes
O(3) Si(1) O(4) 110.7(8) yes
O(3) Si(1) O(23) 108.5(9) yes
O(3) Si(1) O(24) 111.2(8) yes
O(4) Si(1) O(23) 107.7(9) yes
O(4) Si(1) O(24) 109.1(9) yes
O(23) Si(1) O(24) 109.6(9) yes
O(1) Al(1) O(2) 78.2(8) yes
O(1) Al(1) O(9) 95.7(8) yes
O(1) Al(1) O(5) 94.9(8) yes
O(1) Al(1) O(6) 167.8(9) yes
O(1) Al(1) O(3) 89.8(7) yes
O(2) Al(1) O(9) 94.7(8) yes
O(2) Al(1) O(5) 169.2(9) yes
O(2) Al(1) O(6) 94.9(9) yes
O(2) Al(1) O(3) 91.5(7) yes
O(9) Al(1) O(5) 94.3(8) yes
O(9) Al(1) O(6) 94.9(8) yes
O(9) Al(1) O(3) 172.4(8) yes
O(5) Al(1) O(6) 90.3(8) yes
O(5) Al(1) O(3) 80.0(7) yes
O(6) Al(1) O(3) 80.3(7) yes
O(1) Al(2) O(2) 79.1(8) yes
O(1) Al(2) O(10) 96.3(8) yes
O(1) Al(2) O(7) 93.7(9) yes
O(1) Al(2) O(8) 167.7(9) yes
O(1) Al(2) O(4) 91.3(8) yes
O(2) Al(2) O(10) 95.3(8) yes
O(2) Al(2) O(7) 169.3(9) yes
O(2) Al(2) O(8) 91.9(9) yes
O(2) Al(2) O(4) 92.6(8) yes
O(10) Al(2) O(7) 93.2(8) yes
O(10) Al(2) O(8) 92.9(8) yes
O(10) Al(2) O(4) 169.9(8) yes
O(7) Al(2) O(8) 94.1(8) yes
O(7) Al(2) O(4) 79.6(8) yes
O(8) Al(2) O(4) 80.7(8) yes
Al(1) O(1) Al(2) 102.2(9) yes
Al(1) O(2) Al(2) 100.0(9) yes
W(1) O(5) Al(1) 115.8(9) yes
W(2) O(6) Al(1) 116.3(9) yes
W(3) O(7) Al(2) 113.7(10) yes
W(4) O(8) Al(2) 115.1(9) yes
W(1) O(3) W(2) 91.5(5) yes
W(1) O(3) Si(1) 126.5(8) yes
W(1) O(3) Al(1) 88.5(6) yes
W(2) O(3) Si(1) 122.8(8) yes
W(2) O(3) Al(1) 89.1(6) yes
Si(1) O(3) Al(1) 127.1(9) yes
W(3) O(4) W(4) 92.9(6) yes
W(3) O(4) Si(1) 124.6(9) yes
W(3) O(4) Al(2) 92.6(7) yes
W(4) O(4) Si(1) 122.6(9) yes
W(4) O(4) Al(2) 88.8(6) yes
Si(1) O(4) Al(2) 125.4(10) yes
W(1) O(12) W(2) 120.5(8) yes
W(1) O(14) W(5) 144.3(10) yes
W(2) O(15) W(6) 146.2(10) yes
W(3) O(17) W(4) 118.0(9) yes
W(3) O(19) W(5) 144.8(11) yes
W(4) O(20) W(6) 145.3(9) yes
W(5) O(23) W(7) 90.6(6) yes
W(5) O(23) W(9) 91.4(6) yes
W(5) O(23) Si(1) 124.6(10) yes
W(7) O(23) W(9) 91.3(6) yes
W(7) O(23) Si(1) 123.3(10) yes
W(9) O(23) Si(1) 125.4(10) yes
W(6) O(24) W(8) 90.3(5) yes
W(6) O(24) W(10) 91.3(5) yes
W(6) O(24) Si(1) 125.6(8) yes
W(8) O(24) W(10) 91.2(5) yes
W(8) O(24) Si(1) 123.0(8) yes
W(10) O(24) Si(1) 125.2(8) yes
W(1) O(25) W(7) 146.5(10) yes
W(2) O(26) W(8) 148.7(11) yes
W(3) O(27) W(9) 148.9(10) yes
W(4) O(28) W(10) 146.1(9) yes
W(5) O(29) W(7) 117.5(10) yes
W(5) O(30) W(9) 120.1(9) yes
W(6) O(31) W(8) 119.5(11) yes
W(6) O(32) W(10) 120.2(9) yes
W(7) O(34) W(8) 155.9(10) yes
W(9) O(37) W(10) 162.3(12) yes
W(7) O(39) W(9) 120.2(9) yes
W(8) O(40) W(10) 120.8(8) yes
C(1) N(1) C(5) 113(2) yes
C(1) N(1) C(9) 114(2) yes
C(1) N(1) C(13) 103(2) yes
C(5) N(1) C(9) 110(2) yes
C(5) N(1) C(13) 110(2) yes
C(9) N(1) C(13) 106(2) yes
C(17) N(2) C(21) 111(2) yes
C(17) N(2) C(25) 111(2) yes
C(17) N(2) C(29) 104(2) yes
C(21) N(2) C(25) 105(2) yes
C(21) N(2) C(29) 114(2) yes
C(25) N(2) C(29) 111(2) yes
C(33) N(3) C(37) 106(2) yes
C(33) N(3) C(41) 112(2) yes
C(33) N(3) C(45) 136(2) yes
C(37) N(3) C(41) 110(2) yes
C(37) N(3) C(45) 81(2) yes
C(41) N(3) C(45) 105(2) yes
N(1) C(1) C(2) 111(2) yes
C(1) C(2) C(3) 108(2) yes
C(2) C(3) C(4) 112(2) yes
N(1) C(5) C(6) 114(2) yes
C(5) C(6) C(7) 106(2) yes
C(6) C(7) C(8) 108(2) yes
N(1) C(9) C(10) 121(2) yes
C(9) C(10) C(11) 120(2) yes
C(10) C(11) C(12) 117(2) yes
N(1) C(13) C(14) 112(2) yes
C(13) C(14) C(15) 107(2) yes
C(14) C(15) C(16) 111(2) yes
N(2) C(17) C(18) 112(2) yes
C(17) C(18) C(19) 108(2) yes
C(18) C(19) C(20) 115(2) yes
N(2) C(21) C(22) 115(2) yes
C(21) C(22) C(23) 105(2) yes
C(22) C(23) C(24) 105(2) yes
N(2) C(25) C(26) 115(2) yes
C(25) C(26) C(27) 112(2) yes
C(26) C(27) C(28) 115(2) yes
N(2) C(29) C(30) 115(2) yes
C(29) C(30) C(31) 111(2) yes
C(30) C(31) C(32) 117(2) yes
N(3) C(33) C(34) 120(3) yes
C(33) C(34) C(35) 117(3) yes
C(34) C(35) C(36) 113(3) yes
N(3) C(37) C(38) 122(3) yes
C(37) C(38) C(39) 115(3) yes
C(38) C(39) C(40) 115(3) yes
N(3) C(41) C(42) 117(3) yes
C(41) C(42) C(43) 97(2) yes
C(42) C(43) C(44) 145(3) yes
N(3) C(45) C(46) 130(3) yes
C(45) C(46) C(47) 125(4) yes
C(46) C(47) C(48) 116(3) yes
N(4) C(49) C(50) 169(3) yes
N(5) C(51) C(52) 171(4) yes
N(6) C(53) C(54) 165(3) yes
N(7) C(55) C(56) 171(4) yes
N(8) C(57) C(58) 140(4) yes

loop_
_geom_bond_atom_site_label_1
_geom_bond_atom_site_label_2
_geom_bond_distance
_geom_bond_publ_flag
W(1) O(5) 1.827(16) yes
W(1) O(3) 2.305(16) yes
W(1) O(11) 1.73(2) yes
W(1) O(12) 1.963(17) yes
W(1) O(14) 1.958(19) yes
W(1) O(25) 1.920(17) yes
W(2) O(6) 1.859(16) yes
W(2) O(3) 2.358(16) yes
W(2) O(12) 1.886(16) yes
W(2) O(13) 1.651(18) yes
W(2) O(15) 1.939(17) yes
W(2) O(26) 1.885(18) yes
W(3) O(7) 1.934(18) yes
W(3) O(4) 2.293(18) yes
W(3) O(16) 1.72(2) yes
W(3) O(17) 1.933(18) yes
W(3) O(19) 1.960(19) yes
W(3) O(27) 1.917(16) yes
W(4) O(8) 1.838(17) yes
W(4) O(4) 2.315(18) yes
W(4) O(17) 1.965(18) yes
W(4) O(18) 1.73(2) yes
W(4) O(20) 1.930(17) yes
W(4) O(28) 1.943(16) yes
W(5) O(14) 1.906(19) yes
W(5) O(19) 1.874(19) yes
W(5) O(21) 1.720(19) yes
W(5) O(23) 2.302(19) yes
W(5) O(29) 1.94(2) yes
W(5) O(30) 1.905(19) yes
W(6) O(15) 1.890(17) yes
W(6) O(20) 1.919(17) yes
W(6) O(22) 1.748(19) yes
W(6) O(24) 2.297(16) yes
W(6) O(31) 1.93(2) yes
W(6) O(32) 1.936(17) yes
W(7) O(23) 2.360(19) yes
W(7) O(25) 1.901(18) yes
W(7) O(29) 1.940(19) yes
W(7) O(33) 1.710(18) yes
W(7) O(34) 1.911(17) yes
W(7) O(39) 1.932(18) yes
W(8) O(24) 2.367(16) yes
W(8) O(26) 1.933(19) yes
W(8) O(31) 1.90(2) yes
W(8) O(34) 1.907(17) yes
W(8) O(35) 1.69(2) yes
W(8) O(40) 1.890(17) yes
W(9) O(23) 2.320(19) yes
W(9) O(27) 1.886(16) yes
W(9) O(30) 1.915(19) yes
W(9) O(36) 1.68(2) yes
W(9) O(37) 1.88(2) yes
W(9) O(39) 1.928(18) yes
W(10) O(24) 2.338(16) yes
W(10) O(28) 1.877(17) yes
W(10) O(32) 1.886(17) yes
W(10) O(37) 1.91(2) yes
W(10) O(38) 1.72(2) yes
W(10) O(40) 1.975(17) yes
Si(1) O(3) 1.648(17) yes
Si(1) O(4) 1.681(19) yes
Si(1) O(23) 1.66(2) yes
Si(1) O(24) 1.645(17) yes
Al(1) O(1) 1.841(19) yes
Al(1) O(2) 1.88(2) yes
Al(1) O(9) 1.869(18) yes
Al(1) O(5) 1.835(18) yes
Al(1) O(6) 1.856(19) yes
Al(1) O(3) 2.135(17) yes
Al(2) O(1) 1.837(19) yes
Al(2) O(2) 1.85(2) yes
Al(2) O(10) 1.859(19) yes
Al(2) O(7) 1.87(2) yes
Al(2) O(8) 1.840(19) yes
Al(2) O(4) 2.115(19) yes
N(1) C(1) 1.52(3) yes
N(1) C(5) 1.56(3) yes
N(1) C(9) 1.52(3) yes
N(1) C(13) 1.60(3) yes
N(2) C(17) 1.56(3) yes
N(2) C(21) 1.52(3) yes
N(2) C(25) 1.55(3) yes
N(2) C(29) 1.50(3) yes
N(3) C(33) 1.58(5) yes
N(3) C(37) 1.55(5) yes
N(3) C(41) 1.53(4) yes
N(3) C(45) 1.79(5) yes
N(4) C(49) 1.09(4) yes
N(5) C(51) 1.10(5) yes
N(6) C(53) 1.07(4) yes
N(7) C(55) 1.03(4) yes
N(8) C(57) 1.35(5) yes
C(1) C(2) 1.56(4) yes
C(2) C(3) 1.55(4) yes
C(3) C(4) 1.41(5) yes
C(5) C(6) 1.42(4) yes
C(6) C(7) 1.65(4) yes
C(7) C(8) 1.58(4) yes
C(9) C(10) 1.47(4) yes
C(10) C(11) 1.37(4) yes
C(11) C(12) 1.54(5) yes
C(13) C(14) 1.51(4) yes
C(14) C(15) 1.45(4) yes
C(15) C(16) 1.52(4) yes
C(17) C(18) 1.48(4) yes
C(18) C(19) 1.51(4) yes
C(19) C(20) 1.60(4) yes
C(21) C(22) 1.46(4) yes
C(22) C(23) 1.72(5) yes
C(23) C(24) 1.59(5) yes
C(25) C(26) 1.52(4) yes
C(26) C(27) 1.48(4) yes
C(27) C(28) 1.49(4) yes
C(29) C(30) 1.58(4) yes
C(30) C(31) 1.48(4) yes
C(31) C(32) 1.50(4) yes
C(33) C(34) 1.56(5) yes
C(34) C(35) 1.28(5) yes
C(35) C(36) 1.55(5) yes
C(37) C(38) 1.38(5) yes
C(38) C(39) 1.46(5) yes
C(39) C(40) 1.44(5) yes
C(41) C(42) 1.54(5) yes
C(42) C(43) 1.63(5) yes
C(43) C(44) 1.41(5) yes
C(45) C(46) 1.07(5) yes
C(46) C(47) 1.48(5) yes
C(47) C(48) 1.75(5) yes
C(49) C(50) 1.34(4) yes
C(51) C(52) 1.34(5) yes
C(53) C(54) 1.60(5) yes
C(55) C(56) 1.43(5) yes
C(57) C(58) 1.19(5) yes
